data_4349461
loop_
_publ_author_name
'Meng, Yin-Shan'
'Wang, Chun-Hong'
'Zhang, Yi-Quan'
'Leng, Xue-Bing'
'Wang, Bing-Wu'
'Chen, Yao-Feng'
'Gao, Song'

_publ_section_title
;
 (Boratabenzene)(cyclooctatetraenyl) lanthanide complexes: a new type of
 organometallic single-ion magnet
;
_journal_issue 6
_journal_name_full 'Inorganic Chemistry Frontiers'
_journal_page_first 828
_journal_paper_doi 10.1039/C6QI00028B
_journal_volume 3
_journal_year 2016
_chemical_formula_sum 'C13 H14 B Dy'
_chemical_formula_weight 343.55
_space_group_IT_number 14
_space_group_name_Hall '-P 2ybc'
_space_group_name_H-M_alt 'P 1 21/c 1'
_symmetry_cell_setting monoclinic
_symmetry_space_group_name_H-M 'P 1 21/c 1'
_atom_sites_solution_hydrogens geom
_atom_sites_solution_primary direct
_atom_sites_solution_secondary difmap
_audit_creation_method SHELXL-97
_audit_update_record
;
2015-07-30 deposited with the CCDC.
2016-03-04 downloaded from the CCDC.
;
_cell_angle_alpha 90.00
_cell_angle_beta 100.697(11)
_cell_angle_gamma 90.00
_cell_formula_units_Z 4
_cell_length_a 11.484(7)
_cell_length_b 8.335(5)
_cell_length_c 12.088(8)
_cell_measurement_reflns_used 471
_cell_measurement_temperature 140(2)
_cell_measurement_theta_max 23.88
_cell_measurement_theta_min 3.04
_cell_volume 1136.9(12)
_computing_cell_refinement 'Bruker SAINT'
_computing_data_collection 'Bruker APEX2'
_computing_data_reduction 'Bruker SAINT'
_computing_molecular_graphics 'Bruker SHELXTL'
_computing_publication_material 'Bruker SHELXTL'
_computing_structure_refinement 'SHELXL-97 (Sheldrick, 2008)'
_computing_structure_solution 'SHELXS-97 (Sheldrick, 2008)'
_diffrn_ambient_temperature 140(2)
_diffrn_measured_fraction_theta_full 0.996
_diffrn_measured_fraction_theta_max 0.996
_diffrn_measurement_device_type 'Bruker APEX-II CCD'
_diffrn_measurement_method '\f and \w scans'
_diffrn_radiation_monochromator graphite
_diffrn_radiation_source 'fine-focus sealed tube'
_diffrn_radiation_type MoK\a
_diffrn_radiation_wavelength 0.71073
_diffrn_reflns_av_R_equivalents 0.0992
_diffrn_reflns_av_sigmaI/netI 0.1244
_diffrn_reflns_limit_h_max 14
_diffrn_reflns_limit_h_min -14
_diffrn_reflns_limit_k_max 10
_diffrn_reflns_limit_k_min 0
_diffrn_reflns_limit_l_max 15
_diffrn_reflns_limit_l_min 0
_diffrn_reflns_number 2473
_diffrn_reflns_theta_full 27.00
_diffrn_reflns_theta_max 27.00
_diffrn_reflns_theta_min 1.80
_exptl_absorpt_coefficient_mu 6.532
_exptl_absorpt_correction_T_max 0.9376
_exptl_absorpt_correction_T_min 0.3550
_exptl_absorpt_correction_type multi-scan
_exptl_absorpt_process_details twinabs
_exptl_crystal_colour yellow
_exptl_crystal_density_diffrn 2.007
_exptl_crystal_density_method 'not measured'
_exptl_crystal_description plate
_exptl_crystal_F_000 652
_exptl_crystal_size_max 0.20
_exptl_crystal_size_mid 0.15
_exptl_crystal_size_min 0.01
_refine_diff_density_max 2.870
_refine_diff_density_min -3.452
_refine_diff_density_rms 0.553
_refine_ls_extinction_coef 0.0073(16)
_refine_ls_extinction_expression Fc^*^=kFc[1+0.001xFc^2^\l^3^/sin(2\q)]^-1/4^
_refine_ls_extinction_method SHELXL
_refine_ls_goodness_of_fit_ref 1.010
_refine_ls_hydrogen_treatment constr
_refine_ls_matrix_type full
_refine_ls_number_parameters 138
_refine_ls_number_reflns 2472
_refine_ls_number_restraints 12
_refine_ls_restrained_S_all 1.008
_refine_ls_R_factor_all 0.1277
_refine_ls_R_factor_gt 0.0724
_refine_ls_shift/su_max 0.031
_refine_ls_shift/su_mean 0.003
_refine_ls_structure_factor_coef Fsqd
_refine_ls_weighting_details 'calc w=1/[\s^2^(Fo^2^)+(0.1410P)^2^+0.0000P] where P=(Fo^2^+2Fc^2^)/3'
_refine_ls_weighting_scheme calc
_refine_ls_wR_factor_gt 0.1759
_refine_ls_wR_factor_ref 0.2269
_reflns_number_gt 1597
_reflns_number_total 2473
_reflns_threshold_expression >2sigma(I)
_cod_data_source_file c6qi00028b2.cif
_cod_data_source_block dm12569
_cod_depositor_comments
;
The following automatic conversions were performed:

data item '_symmetry_cell_setting' value 'Monoclinic' was changed to
'monoclinic' in accordance with the
/home/saulius/struct/COD-crude-data/automatic-downloads/DataCite-retrospective/RSC/depositions/lib/dictionaries/cif_core.dic
dictionary named 'cif_core.dic' version 2.4.2 last updated on
2011-04-26.

Automatic conversion script
Id: cif_fix_values 6909 2019-04-08 15:41:33Z antanas 
;
_cod_original_sg_symbol_H-M P2(1)/c
_cod_database_code 4349461

loop_
_symmetry_equiv_pos_as_xyz
'x, y, z'
'-x, y+1/2, -z+1/2'
'-x, -y, -z'
'x, -y-1/2, z-1/2'

loop_
_atom_site_label
_atom_site_type_symbol
_atom_site_fract_x
_atom_site_fract_y
_atom_site_fract_z
_atom_site_U_iso_or_equiv
_atom_site_adp_type
_atom_site_occupancy
_atom_site_symmetry_multiplicity
_atom_site_calc_flag
_atom_site_refinement_flags
Dy1 Dy 0.22422(7) 0.19732(9) 0.79144(9) 0.0215(4) Uani 1 1 d .
B1 B 0.457(2) 0.262(4) 0.897(3) 0.036(6) Uani 1 1 d .
H1A H 0.5044 0.1870 0.9448 0.043 Uiso 1 1 calc R
C1 C 0.3775(18) 0.390(3) 0.9343(18) 0.026(5) Uani 1 1 d .
H1 H 0.3774 0.4015 1.0124 0.032 Uiso 1 1 calc R
C2 C 0.3044(18) 0.491(3) 0.8583(17) 0.024(5) Uani 1 1 d .
H2 H 0.2551 0.5664 0.8860 0.029 Uiso 1 1 calc R
C3 C 0.3028(19) 0.482(3) 0.746(2) 0.032(5) Uani 1 1 d .
H3 H 0.2508 0.5512 0.6974 0.038 Uiso 1 1 calc R
C4 C 0.3764(18) 0.374(3) 0.6977(18) 0.024(4) Uani 1 1 d U
H4 H 0.3746 0.3717 0.6188 0.028 Uiso 1 1 calc R
C5 C 0.450(2) 0.272(3) 0.769(2) 0.035(6) Uani 1 1 d .
H5 H 0.4996 0.2032 0.7362 0.042 Uiso 1 1 calc R
C6 C 0.239(2) -0.066(3) 0.698(2) 0.032(5) Uani 1 1 d .
H6 H 0.2919 -0.1143 0.6558 0.039 Uiso 1 1 calc R
C7 C 0.144(2) 0.023(3) 0.6264(17) 0.033(6) Uani 1 1 d .
H7 H 0.1493 0.0183 0.5489 0.040 Uiso 1 1 calc R
C8 C 0.051(2) 0.111(3) 0.645(2) 0.035(6) Uani 1 1 d .
H8 H 0.0046 0.1523 0.5780 0.042 Uiso 1 1 calc R
C9 C 0.0028(19) 0.158(2) 0.747(3) 0.035(5) Uani 1 1 d .
H9 H -0.0645 0.2257 0.7303 0.042 Uiso 1 1 calc R
C10 C 0.0343(17) 0.125(3) 0.8589(19) 0.024(4) Uani 1 1 d .
H10 H -0.0186 0.1727 0.9010 0.029 Uiso 1 1 calc R
C11 C 0.1238(19) 0.039(3) 0.9280(16) 0.025(5) Uani 1 1 d .
H11 H 0.1161 0.0428 1.0048 0.030 Uiso 1 1 calc R
C12 C 0.2220(17) -0.051(2) 0.9121(16) 0.019(4) Uani 1 1 d U
H12 H 0.2675 -0.0900 0.9804 0.022 Uiso 1 1 calc R
C13 C 0.2695(19) -0.097(2) 0.812(2) 0.036(6) Uani 1 1 d .
H13 H 0.3374 -0.1637 0.8302 0.043 Uiso 1 1 calc R

loop_
_atom_site_aniso_label
_atom_site_aniso_U_11
_atom_site_aniso_U_22
_atom_site_aniso_U_33
_atom_site_aniso_U_23
_atom_site_aniso_U_13
_atom_site_aniso_U_12
Dy1 0.0223(5) 0.0158(5) 0.0275(5) 0.0004(5) 0.0072(4) -0.0030(4)
B1 0.013(10) 0.040(15) 0.047(15) -0.008(12) -0.014(12) -0.005(11)
C1 0.025(11) 0.022(11) 0.030(11) 0.003(9) -0.001(8) -0.006(9)
C2 0.020(10) 0.028(12) 0.027(11) 0.007(9) 0.011(9) 0.002(9)
C3 0.023(12) 0.028(13) 0.046(14) -0.009(11) 0.012(10) 0.004(9)
C4 0.025(6) 0.022(6) 0.025(6) 0.002(4) 0.006(4) -0.003(4)
C5 0.042(14) 0.033(14) 0.033(12) -0.007(10) 0.014(11) 0.002(11)
C6 0.023(11) 0.028(13) 0.048(14) -0.015(10) 0.012(10) 0.004(9)
C7 0.038(14) 0.043(14) 0.023(12) -0.014(9) 0.016(9) -0.026(11)
C8 0.026(12) 0.037(14) 0.037(13) 0.006(11) -0.008(10) -0.002(11)
C9 0.023(9) 0.029(10) 0.056(13) 0.010(12) 0.016(11) 0.000(8)
C10 0.014(9) 0.020(11) 0.036(12) 0.008(9) 0.002(8) -0.010(8)
C11 0.026(11) 0.034(13) 0.016(10) -0.001(8) 0.008(8) -0.009(9)
C12 0.022(6) 0.015(6) 0.019(5) 0.002(4) 0.003(4) 0.000(4)
C13 0.037(11) 0.013(9) 0.066(17) 0.011(11) 0.031(12) 0.011(8)

loop_
_atom_type_symbol
_atom_type_description
_atom_type_scat_dispersion_real
_atom_type_scat_dispersion_imag
_atom_type_scat_source
C C 0.0033 0.0016 'International Tables Vol C Tables 4.2.6.8 and 6.1.1.4'
H H 0.0000 0.0000 'International Tables Vol C Tables 4.2.6.8 and 6.1.1.4'
B B 0.0013 0.0007 'International Tables Vol C Tables 4.2.6.8 and 6.1.1.4'
Dy Dy -0.1892 4.4098 'International Tables Vol C Tables 4.2.6.8 and 6.1.1.4'

loop_
_geom_angle_atom_site_label_1
_geom_angle_atom_site_label_2
_geom_angle_atom_site_label_3
_geom_angle
C6 Dy1 C7 33.9(8)
C6 Dy1 C13 32.3(8)
C7 Dy1 C13 63.3(8)
C6 Dy1 C8 62.5(8)
C7 Dy1 C8 31.4(8)
C13 Dy1 C8 85.0(9)
C6 Dy1 C9 86.5(7)
C7 Dy1 C9 63.1(8)
C13 Dy1 C9 94.3(7)
C8 Dy1 C9 34.4(9)
C6 Dy1 C12 63.4(7)
C7 Dy1 C12 86.8(7)
C13 Dy1 C12 33.8(7)
C8 Dy1 C12 94.5(7)
C9 Dy1 C12 84.1(7)
C6 Dy1 C10 94.1(7)
C7 Dy1 C10 84.7(7)
C13 Dy1 C10 84.8(7)
C8 Dy1 C10 62.6(7)
C9 Dy1 C10 31.2(8)
C12 Dy1 C10 61.3(7)
C6 Dy1 C11 85.2(7)
C7 Dy1 C11 94.2(6)
C13 Dy1 C11 62.6(7)
C8 Dy1 C11 84.9(7)
C9 Dy1 C11 60.7(8)
C12 Dy1 C11 31.9(6)
C10 Dy1 C11 31.8(7)
C6 Dy1 C3 130.2(7)
C7 Dy1 C3 116.6(7)
C13 Dy1 C3 146.0(6)
C8 Dy1 C3 111.8(8)
C9 Dy1 C3 116.4(7)
C12 Dy1 C3 153.6(7)
C10 Dy1 C3 129.0(7)
C11 Dy1 C3 144.6(6)
C6 Dy1 C2 153.1(6)
C7 Dy1 C2 145.5(7)
C13 Dy1 C2 143.8(8)
C8 Dy1 C2 131.0(7)
C9 Dy1 C2 117.4(6)
C12 Dy1 C2 127.6(6)
C10 Dy1 C2 112.8(6)
C11 Dy1 C2 116.6(6)
C3 Dy1 C2 29.5(5)
C6 Dy1 C4 100.7(7)
C7 Dy1 C4 98.8(6)
C13 Dy1 C4 115.9(6)
C8 Dy1 C4 110.7(7)
C9 Dy1 C4 133.7(8)
C12 Dy1 C4 139.9(6)
C10 Dy1 C4 158.4(7)
C11 Dy1 C4 164.3(7)
C3 Dy1 C4 31.3(6)
C2 Dy1 C4 54.2(6)
C6 Dy1 C5 90.6(7)
C7 Dy1 C5 105.6(7)
C13 Dy1 C5 92.9(7)
C8 Dy1 C5 129.9(7)
C9 Dy1 C5 161.5(8)
C12 Dy1 C5 110.9(7)
C10 Dy1 C5 167.2(7)
C11 Dy1 C5 137.3(7)
C3 Dy1 C5 53.4(7)
C2 Dy1 C5 62.7(7)
C4 Dy1 C5 29.4(7)
C5 B1 C1 109(2)
C5 B1 Dy1 71.5(14)
C1 B1 Dy1 72.1(11)
C5 B1 H1A 125.3
C1 B1 H1A 125.3
Dy1 B1 H1A 122.8
C2 C1 B1 123(2)
C2 C1 Dy1 72.7(13)
B1 C1 Dy1 75.8(12)
C2 C1 H1 118.6
B1 C1 H1 118.6
Dy1 C1 H1 124.5
C3 C2 C1 121(2)
C3 C2 Dy1 73.2(16)
C1 C2 Dy1 77.4(13)
C3 C2 H2 119.3
C1 C2 H2 119.3
Dy1 C2 H2 121.2
C2 C3 C4 123(2)
C2 C3 Dy1 77.3(16)
C4 C3 Dy1 76.5(13)
C2 C3 H3 118.6
C4 C3 H3 118.6
Dy1 C3 H3 118.3
C5 C4 C3 118(2)
C5 C4 Dy1 76.7(13)
C3 C4 Dy1 72.2(12)
C5 C4 H4 121.0
C3 C4 H4 121.0
Dy1 C4 H4 121.3
C4 C5 B1 126(2)
C4 C5 Dy1 73.8(13)
B1 C5 Dy1 76.4(13)
C4 C5 H5 117.3
B1 C5 H5 117.2
Dy1 C5 H5 124.1
C13 C6 C7 135.0(19)
C13 C6 Dy1 74.6(12)
C7 C6 Dy1 73.4(12)
C13 C6 H6 112.5
C7 C6 H6 112.5
Dy1 C6 H6 136.0
C8 C7 C6 134.6(19)
C8 C7 Dy1 74.7(13)
C6 C7 Dy1 72.6(12)
C8 C7 H7 112.7
C6 C7 H7 112.7
Dy1 C7 H7 136.8
C7 C8 C9 135(2)
C7 C8 Dy1 73.9(13)
C9 C8 Dy1 73.2(13)
C7 C8 H8 112.5
C9 C8 H8 112.5
Dy1 C8 H8 137.8
C10 C9 C8 134(2)
C10 C9 Dy1 75.1(13)
C8 C9 Dy1 72.4(12)
C10 C9 H9 112.9
C8 C9 H9 112.9
Dy1 C9 H9 135.8
C9 C10 C11 137(2)
C9 C10 Dy1 73.7(12)
C11 C10 Dy1 74.5(11)
C9 C10 H10 111.6
C11 C10 H10 111.6
Dy1 C10 H10 138.1
C12 C11 C10 135.8(19)
C12 C11 Dy1 73.4(11)
C10 C11 Dy1 73.7(11)
C12 C11 H11 112.1
C10 C11 H11 112.1
Dy1 C11 H11 138.8
C11 C12 C13 133.5(19)
C11 C12 Dy1 74.7(11)
C13 C12 Dy1 72.2(10)
C11 C12 H12 113.3
C13 C12 H12 113.3
Dy1 C12 H12 136.0
C6 C13 C12 135.1(19)
C6 C13 Dy1 73.1(13)
C12 C13 Dy1 74.0(11)
C6 C13 H13 112.4
C12 C13 H13 112.4
Dy1 C13 H13 137.9

loop_
_geom_bond_atom_site_label_1
_geom_bond_atom_site_label_2
_geom_bond_distance
Dy1 C6 2.49(2)
Dy1 C7 2.50(2)
Dy1 C13 2.51(2)
Dy1 C8 2.51(2)
Dy1 C9 2.52(2)
Dy1 C12 2.532(19)
Dy1 C10 2.539(19)
Dy1 C11 2.549(19)
Dy1 C3 2.63(2)
Dy1 C2 2.68(2)
Dy1 C4 2.69(2)
Dy1 C5 2.73(2)
B1 C5 1.53(3)
B1 C1 1.53(4)
B1 H1A 0.9500
C1 C2 1.40(3)
C1 H1 0.9500
C2 C3 1.35(3)
C2 H2 0.9500
C3 C4 1.44(3)
C3 H3 0.9500
C4 C5 1.38(3)
C4 H4 0.9500
C5 H5 0.9500
C6 C13 1.39(3)
C6 C7 1.46(3)
C6 H6 0.9500
C7 C8 1.36(3)
C7 H7 0.9500
C8 C9 1.49(4)
C8 H8 0.9500
C9 C10 1.36(4)
C9 H9 0.9500
C10 C11 1.39(3)
C10 H10 0.9500
C11 C12 1.39(3)
C11 H11 0.9500
C12 C13 1.47(3)
C12 H12 0.9500
C13 H13 0.9500

loop_
_geom_torsion_atom_site_label_1
_geom_torsion_atom_site_label_2
_geom_torsion_atom_site_label_3
_geom_torsion_atom_site_label_4
_geom_torsion
C6 Dy1 B1 C5 68.6(19)
C7 Dy1 B1 C5 45(2)
C13 Dy1 B1 C5 97.5(18)
C8 Dy1 B1 C5 26(4)
C9 Dy1 B1 C5 -160(2)
C12 Dy1 B1 C5 131.2(17)
C10 Dy1 B1 C5 178.9(14)
C11 Dy1 B1 C5 158.0(16)
C3 Dy1 B1 C5 -59.6(17)
C2 Dy1 B1 C5 -91.8(19)
C4 Dy1 B1 C5 -25.2(15)
C6 Dy1 B1 C1 -172.8(14)
C7 Dy1 B1 C1 163.7(12)
C13 Dy1 B1 C1 -144.0(16)
C8 Dy1 B1 C1 145(2)
C9 Dy1 B1 C1 -42(4)
C12 Dy1 B1 C1 -110.2(15)
C10 Dy1 B1 C1 -62.6(19)
C11 Dy1 B1 C1 -83.5(15)
C3 Dy1 B1 C1 58.9(14)
C2 Dy1 B1 C1 26.7(12)
C4 Dy1 B1 C1 93.3(15)
C5 Dy1 B1 C1 119(3)
C5 B1 C1 C2 4(3)
Dy1 B1 C1 C2 -58(2)
C5 B1 C1 Dy1 62.0(18)
C6 Dy1 C1 C2 141.5(12)
C7 Dy1 C1 C2 93(2)
C13 Dy1 C1 C2 171.8(11)
C8 Dy1 C1 C2 -14(3)
C9 Dy1 C1 C2 -62.8(15)
C12 Dy1 C1 C2 -155.5(11)
C10 Dy1 C1 C2 -92.3(12)
C11 Dy1 C1 C2 -123.0(12)
C3 Dy1 C1 C2 28.8(11)
C4 Dy1 C1 C2 63.6(11)
C5 Dy1 C1 C2 96.5(13)
C6 Dy1 C1 B1 9.9(19)
C7 Dy1 C1 B1 -38(3)
C13 Dy1 C1 B1 40.2(17)
C8 Dy1 C1 B1 -145(2)
C9 Dy1 C1 B1 165.6(16)
C12 Dy1 C1 B1 72.9(16)
C10 Dy1 C1 B1 136.1(16)
C11 Dy1 C1 B1 105.4(16)
C3 Dy1 C1 B1 -102.8(17)
C2 Dy1 C1 B1 -132(2)
C4 Dy1 C1 B1 -67.9(16)
C5 Dy1 C1 B1 -35.1(16)
B1 C1 C2 C3 -2(4)
Dy1 C1 C2 C3 -61(2)
B1 C1 C2 Dy1 60(2)
C6 Dy1 C2 C3 54(2)
C7 Dy1 C2 C3 -14(2)
C13 Dy1 C2 C3 115.9(16)
C8 Dy1 C2 C3 -57.3(17)
C9 Dy1 C2 C3 -95.9(16)
C12 Dy1 C2 C3 159.5(13)
C10 Dy1 C2 C3 -130.1(14)
C11 Dy1 C2 C3 -165.0(13)
C4 Dy1 C2 C3 30.0(13)
C5 Dy1 C2 C3 63.2(15)
C6 Dy1 C2 C1 -75(2)
C7 Dy1 C2 C1 -142.9(15)
C13 Dy1 C2 C1 -12.8(17)
C8 Dy1 C2 C1 174.1(12)
C9 Dy1 C2 C1 135.5(13)
C12 Dy1 C2 C1 30.8(14)
C10 Dy1 C2 C1 101.3(13)
C11 Dy1 C2 C1 66.4(14)
C3 Dy1 C2 C1 -129(2)
C4 Dy1 C2 C1 -98.7(12)
C5 Dy1 C2 C1 -65.4(12)
C1 C2 C3 C4 -1(4)
Dy1 C2 C3 C4 -65(2)
C1 C2 C3 Dy1 63(2)
C6 Dy1 C3 C2 -151.3(14)
C7 Dy1 C3 C2 171.0(14)
C13 Dy1 C3 C2 -108.0(17)
C8 Dy1 C3 C2 136.9(14)
C9 Dy1 C3 C2 99.4(16)
C12 Dy1 C3 C2 -39(2)
C10 Dy1 C3 C2 65.2(17)
C11 Dy1 C3 C2 24(2)
C4 Dy1 C3 C2 -129(2)
C5 Dy1 C3 C2 -98.8(16)
C6 Dy1 C3 C4 -22.7(17)
C7 Dy1 C3 C4 -60.3(15)
C13 Dy1 C3 C4 21(2)
C8 Dy1 C3 C4 -94.5(14)
C9 Dy1 C3 C4 -131.9(14)
C12 Dy1 C3 C4 89.9(17)
C10 Dy1 C3 C4 -166.1(12)
C11 Dy1 C3 C4 152.3(13)
C2 Dy1 C3 C4 129(2)
C5 Dy1 C3 C4 29.8(12)
C2 C3 C4 C5 1(4)
Dy1 C3 C4 C5 -63.7(19)
C2 C3 C4 Dy1 65(2)
C6 Dy1 C4 C5 -71.8(15)
C7 Dy1 C4 C5 -106.2(15)
C13 Dy1 C4 C5 -41.7(16)
C8 Dy1 C4 C5 -136.4(14)
C9 Dy1 C4 C5 -167.2(13)
C12 Dy1 C4 C5 -10.8(18)
C10 Dy1 C4 C5 156.0(18)
C11 Dy1 C4 C5 39(3)
C3 Dy1 C4 C5 126(2)
C2 Dy1 C4 C5 97.3(15)
C6 Dy1 C4 C3 162.5(14)
C7 Dy1 C4 C3 128.1(14)
C13 Dy1 C4 C3 -167.3(14)
C8 Dy1 C4 C3 98.0(14)
C9 Dy1 C4 C3 67.2(17)
C12 Dy1 C4 C3 -136.4(13)
C10 Dy1 C4 C3 30(3)
C11 Dy1 C4 C3 -87(3)
C2 Dy1 C4 C3 -28.3(13)
C5 Dy1 C4 C3 -126(2)
C3 C4 C5 B1 2(4)
Dy1 C4 C5 B1 -59(3)
C3 C4 C5 Dy1 61.3(18)
C1 B1 C5 C4 -4(4)
Dy1 B1 C5 C4 58(3)
C1 B1 C5 Dy1 -62.5(17)
C6 Dy1 C5 C4 111.0(14)
C7 Dy1 C5 C4 80.1(15)
C13 Dy1 C5 C4 143.2(14)
C8 Dy1 C5 C4 57.2(17)
C9 Dy1 C5 C4 30(3)
C12 Dy1 C5 C4 172.6(13)
C10 Dy1 C5 C4 -137(3)
C11 Dy1 C5 C4 -165.5(12)
C3 Dy1 C5 C4 -31.7(13)
C2 Dy1 C5 C4 -64.9(14)
C6 Dy1 C5 B1 -115.2(18)
C7 Dy1 C5 B1 -146.1(18)
C13 Dy1 C5 B1 -83.0(18)
C8 Dy1 C5 B1 -168.9(17)
C9 Dy1 C5 B1 164(2)
C12 Dy1 C5 B1 -53.6(19)
C10 Dy1 C5 B1 -4(4)
C11 Dy1 C5 B1 -32(2)
C3 Dy1 C5 B1 102.1(19)
C2 Dy1 C5 B1 68.9(17)
C4 Dy1 C5 B1 134(3)
C7 Dy1 C6 C13 -147.9(19)
C8 Dy1 C6 C13 -129.8(15)
C9 Dy1 C6 C13 -103.9(13)
C12 Dy1 C6 C13 -18.7(11)
C10 Dy1 C6 C13 -73.6(13)
C11 Dy1 C6 C13 -43.0(13)
C3 Dy1 C6 C13 134.0(13)
C2 Dy1 C6 C13 102.6(18)
C4 Dy1 C6 C13 122.3(13)
C5 Dy1 C6 C13 94.5(13)
C13 Dy1 C6 C7 147.9(19)
C8 Dy1 C6 C7 18.1(11)
C9 Dy1 C6 C7 44.0(13)
C12 Dy1 C6 C7 129.2(14)
C10 Dy1 C6 C7 74.3(12)
C11 Dy1 C6 C7 104.8(12)
C3 Dy1 C6 C7 -78.1(14)
C2 Dy1 C6 C7 -109.5(17)
C4 Dy1 C6 C7 -89.8(12)
C5 Dy1 C6 C7 -117.7(12)
C13 C6 C7 C8 1(5)
Dy1 C6 C7 C8 -46(3)
C13 C6 C7 Dy1 46(3)
C6 Dy1 C7 C8 148(2)
C13 Dy1 C7 C8 129.5(15)
C9 Dy1 C7 C8 19.1(13)
C12 Dy1 C7 C8 104.1(14)
C10 Dy1 C7 C8 42.7(15)
C11 Dy1 C7 C8 73.1(14)
C3 Dy1 C7 C8 -88.6(14)
C2 Dy1 C7 C8 -80.8(17)
C4 Dy1 C7 C8 -115.8(14)
C5 Dy1 C7 C8 -145.1(14)
C13 Dy1 C7 C6 -18.5(11)
C8 Dy1 C7 C6 -148(2)
C9 Dy1 C7 C6 -129.0(14)
C12 Dy1 C7 C6 -43.9(13)
C10 Dy1 C7 C6 -105.4(13)
C11 Dy1 C7 C6 -75.0(12)
C3 Dy1 C7 C6 123.3(12)
C2 Dy1 C7 C6 131.1(14)
C4 Dy1 C7 C6 96.1(12)
C5 Dy1 C7 C6 66.8(13)
C6 C7 C8 C9 1(5)
Dy1 C7 C8 C9 -44(3)
C6 C7 C8 Dy1 45(3)
C6 Dy1 C8 C7 -19.4(13)
C13 Dy1 C8 C7 -43.8(14)
C9 Dy1 C8 C7 -149(2)
C12 Dy1 C8 C7 -76.2(14)
C10 Dy1 C8 C7 -130.5(17)
C11 Dy1 C8 C7 -106.6(14)
C3 Dy1 C8 C7 105.7(14)
C2 Dy1 C8 C7 132.2(13)
C4 Dy1 C8 C7 72.1(15)
C5 Dy1 C8 C7 45.9(17)
C6 Dy1 C8 C9 129.5(15)
C7 Dy1 C8 C9 149(2)
C13 Dy1 C8 C9 105.2(13)
C12 Dy1 C8 C9 72.7(13)
C10 Dy1 C8 C9 18.4(11)
C11 Dy1 C8 C9 42.3(13)
C3 Dy1 C8 C9 -105.4(12)
C2 Dy1 C8 C9 -78.9(14)
C4 Dy1 C8 C9 -139.0(12)
C5 Dy1 C8 C9 -165.2(12)
C7 C8 C9 C10 -2(4)
Dy1 C8 C9 C10 -47(2)
C7 C8 C9 Dy1 45(3)
C6 Dy1 C9 C10 103.8(14)
C7 Dy1 C9 C10 129.6(15)
C13 Dy1 C9 C10 72.5(14)
C8 Dy1 C9 C10 147.1(18)
C12 Dy1 C9 C10 40.2(13)
C11 Dy1 C9 C10 17.4(13)
C3 Dy1 C9 C10 -122.5(13)
C2 Dy1 C9 C10 -89.3(13)
C4 Dy1 C9 C10 -154.7(13)
C5 Dy1 C9 C10 -175(2)
C6 Dy1 C9 C8 -43.3(14)
C7 Dy1 C9 C8 -17.5(13)
C13 Dy1 C9 C8 -74.6(14)
C12 Dy1 C9 C8 -106.9(13)
C10 Dy1 C9 C8 -147.1(18)
C11 Dy1 C9 C8 -129.7(15)
C3 Dy1 C9 C8 90.4(14)
C2 Dy1 C9 C8 123.5(13)
C4 Dy1 C9 C8 58.1(16)
C5 Dy1 C9 C8 38(3)
C8 C9 C10 C11 2(4)
Dy1 C9 C10 C11 -44(3)
C8 C9 C10 Dy1 46(2)
C6 Dy1 C10 C9 -76.3(14)
C7 Dy1 C10 C9 -43.7(14)
C13 Dy1 C10 C9 -107.3(14)
C8 Dy1 C10 C9 -20.2(12)
C12 Dy1 C10 C9 -132.9(15)
C11 Dy1 C10 C9 -150(2)
C3 Dy1 C10 C9 76.5(15)
C2 Dy1 C10 C9 105.5(13)
C4 Dy1 C10 C9 57(2)
C5 Dy1 C10 C9 172(3)
C6 Dy1 C10 C11 74.1(14)
C7 Dy1 C10 C11 106.7(13)
C13 Dy1 C10 C11 43.1(13)
C8 Dy1 C10 C11 130.2(16)
C9 Dy1 C10 C11 150(2)
C12 Dy1 C10 C11 17.5(12)
C3 Dy1 C10 C11 -133.1(13)
C2 Dy1 C10 C11 -104.1(13)
C4 Dy1 C10 C11 -152.8(16)
C5 Dy1 C10 C11 -37(4)
C9 C10 C11 C12 1(5)
Dy1 C10 C11 C12 -43(2)
C9 C10 C11 Dy1 44(3)
C6 Dy1 C11 C12 44.3(13)
C7 Dy1 C11 C12 77.1(12)
C13 Dy1 C11 C12 20.1(12)
C8 Dy1 C11 C12 107.1(13)
C9 Dy1 C11 C12 133.0(14)
C10 Dy1 C11 C12 150.0(19)
C3 Dy1 C11 C12 -131.8(14)
C2 Dy1 C11 C12 -119.1(11)
C4 Dy1 C11 C12 -68(3)
C5 Dy1 C11 C12 -41.4(16)
C6 Dy1 C11 C10 -105.7(14)
C7 Dy1 C11 C10 -73.0(14)
C13 Dy1 C11 C10 -130.0(15)
C8 Dy1 C11 C10 -42.9(14)
C9 Dy1 C11 C10 -17.1(13)
C12 Dy1 C11 C10 -150.0(19)
C3 Dy1 C11 C10 78.1(18)
C2 Dy1 C11 C10 90.9(14)
C4 Dy1 C11 C10 141(2)
C5 Dy1 C11 C10 168.6(12)
C10 C11 C12 C13 -3(4)
Dy1 C11 C12 C13 -46(2)
C10 C11 C12 Dy1 43(2)
C6 Dy1 C12 C11 -128.9(14)
C7 Dy1 C12 C11 -103.2(12)
C13 Dy1 C12 C11 -146.8(19)
C8 Dy1 C12 C11 -72.7(13)
C9 Dy1 C12 C11 -39.9(13)
C10 Dy1 C12 C11 -17.5(12)
C3 Dy1 C12 C11 103.3(16)
C2 Dy1 C12 C11 80.4(13)
C4 Dy1 C12 C11 157.0(12)
C5 Dy1 C12 C11 151.4(12)
C6 Dy1 C12 C13 17.9(12)
C7 Dy1 C12 C13 43.6(13)
C8 Dy1 C12 C13 74.0(14)
C9 Dy1 C12 C13 106.9(14)
C10 Dy1 C12 C13 129.3(14)
C11 Dy1 C12 C13 146.8(19)
C3 Dy1 C12 C13 -110.0(16)
C2 Dy1 C12 C13 -132.9(13)
C4 Dy1 C12 C13 -56.3(16)
C5 Dy1 C12 C13 -61.9(14)
C7 C6 C13 C12 -2(5)
Dy1 C6 C13 C12 44(2)
C7 C6 C13 Dy1 -46(3)
C11 C12 C13 C6 3(4)
Dy1 C12 C13 C6 -44(2)
C11 C12 C13 Dy1 47(2)
C7 Dy1 C13 C6 19.4(12)
C8 Dy1 C13 C6 43.2(13)
C9 Dy1 C13 C6 76.4(14)
C12 Dy1 C13 C6 149.0(19)
C10 Dy1 C13 C6 106.1(13)
C11 Dy1 C13 C6 130.0(15)
C3 Dy1 C13 C6 -79(2)
C2 Dy1 C13 C6 -131.6(14)
C4 Dy1 C13 C6 -67.5(14)
C5 Dy1 C13 C6 -86.6(13)
C6 Dy1 C13 C12 -149.0(19)
C7 Dy1 C13 C12 -129.6(14)
C8 Dy1 C13 C12 -105.8(13)
C9 Dy1 C13 C12 -72.7(14)
C10 Dy1 C13 C12 -43.0(12)
C11 Dy1 C13 C12 -19.0(11)
C3 Dy1 C13 C12 131.7(13)
C2 Dy1 C13 C12 79.4(15)
C4 Dy1 C13 C12 143.5(11)
C5 Dy1 C13 C12 124.4(13)
